data_1518078
loop_
_publ_author_name
'Cotton, F. Albert'
'Han, Scott'

_publ_section_title
;
 Further study of trinuclear palladium(II) acetate crystals from
 dichloromethane
;
_journal_name_full 'Revue de Chimie Minerale'
_journal_page_first 277
_journal_page_last 284
_journal_volume 22
_journal_year 1985
_chemical_formula_sum 'C25 H38 Cl2 O24 Pd6'
_chemical_formula_weight 1431.98
_space_group_IT_number 14
_symmetry_cell_setting monoclinic
_symmetry_Int_Tables_number 14
_symmetry_space_group_name_Hall '-P 2yn'
_symmetry_space_group_name_H-M 'P 1 21/n 1'
_cell_angle_alpha 90
_cell_angle_beta 94.84(2)
_cell_angle_gamma 90
_cell_formula_units_Z 4
_cell_length_a 8.821(2)
_cell_length_b 28.185(6)
_cell_length_c 17.524(3)
_cell_volume 4341.3(15)
_diffrn_ambient_temperature 298
_diffrn_radiation_probe x-ray
_diffrn_radiation_type MoK\a
_diffrn_radiation_wavelength 0.71069
_exptl_absorpt_coefficient_mu 2.634
_exptl_crystal_density_diffrn 2.213
_refine_ls_number_parameters 503
_refine_ls_number_reflns 4358
_refine_ls_R_factor_gt 0.057
_refine_ls_wR_factor_gt 0.070
_cod_data_source_file RCM-1985-22-277-284.cif
_cod_data_source_block Pd-acetate
_cod_original_sg_symbol_H-M 'P 21/n'
_cod_database_code 1518078

loop_
_symmetry_equiv_pos_site_id
_symmetry_equiv_pos_as_xyz
1 x,y,z
2 1/2-x,1/2+y,1/2-z
3 -x,-y,-z
4 1/2+x,1/2-y,1/2+z

loop_
_atom_site_aniso_label
_atom_site_aniso_U_11
_atom_site_aniso_U_22
_atom_site_aniso_U_33
_atom_site_aniso_U_23
_atom_site_aniso_U_13
_atom_site_aniso_U_12
Pd1 0.0649(6) 0.0385(6) 0.0350(6) 0.0020(5) -0.0034(5) -0.0036(5)
Pd2 0.0478(6) 0.0429(6) 0.0315(5) -0.0008(5) 0.0037(5) -0.0044(5)
Pd3 0.0524(6) 0.0390(5) 0.0328(5) -0.0003(5) -0.0017(5) 0.0025(5)
O1 0.124(9) 0.055(6) 0.043(6) 0.003(5) -0.030(6) -0.024(6)
O2 0.080(8) 0.060(6) 0.053(6) -0.003(5) -0.024(6) 0.001(6)
O3 0.093(8) 0.044(6) 0.077(8) 0.023(5) 0.027(6) 0.005(6)
O4 0.063(6) 0.70(6) 0.062(6) 0.022(5) 0.029(5) -0.001(5)
O5 0.079(8) 0.098(9) 0.041(6) 0.015(6) -0.009(6) 0.003(8)
O6 0.063(6) 0.067(6) 0.062(6) -0.009(6) 0.003(6) 0.003(6)
O7 0.124(10) 0.041(6) 0.052(6) 0.001(5) -0.017(6) 0.013(6)
O8 0.122(9) 0.049(6) 0.042(6) 0.000(5) -0.006(6) -0.027(6)
O9 0.084(6) 0.047(6) 0.060(6) 0.010(5) 0.027(5) 0.001(5)
O10 0.091(8) 0.041(5) 0.051(6) 0.005(5) 0.015(5) 0.000(5)
O11 0.047(5) 0.101(8) 0.043(5) -0.033(5) -0.005(5) 0.008(6)
O12 0.060(6) 0.082(8) 0.039(5) -0.018(5) -0.008(5) 0.006(6)
C1 0.065(9) 0.063(9) 0.038(8) -0.004(8) 0.003(8) -0.034(8)
C2 0.114(13) 0.072(11) 0.043(9) -0.010(9) -0.030(9) -0.028(10)
C3 0.065(9) 0.061(9) 0.033(8) -0.004(8) -0.001(8) -0.017(8)
C4 0.082(10) 0.089(13) 0.087(11) 0.001(10) 0.047(9) -0.022(10)
C5 0.063(9) 0.041(8) 0.052(9) 0.001(8) -0.013(8) -0.010(8)
C6 0.062(10) 0.076(11) 0.076(13) 0.009(10) -0.005(9) 0.032(9)
C7 0.057(9) 0.037(8) 0.046(8) -0.009(6) -0.014(8) -0.013(6)
C8 0.079(11) 0.037(8) 0.089(13) -0.017(9) -0.022(10) -0.008(9)
C9 0.057(9) 0.047(8) 0.048(8) 0.023(6) 0.004(8) 0.009(8)
C11 0.042(8) 0.042(8) 0.046(8) 0.010(6) -0.011(6) -0.004(6)
C12 0.053(9) 0.089(13) 0.062(10) 0.010(10) -0.011(9) 0.014(9)
Pd4 0.0542(6) 0.0437(6) 0.0480(6) 0.0063(5) -0.0018(6) 0.0017(5)
Pd5 0.0538(6) 0.0421(6) 0.0462(6) 0.0048(5) 0.0065(5) -0.0009(5)
Pd6 0.0507(6) 0.0424(6) 0.0398(5) 0.0028(5) 0.0010(5) -0.0018(5)
O13 0.066(6) 0.072(8) 0.077(8) 0.019(6) -0.027(6) -0.015(6)
O14 0.091(8) 0.055(8) 0.071(8) 0.010(6) -0.017(6) -0.015(6)
O15 0.075(6) 0.079(3) 0.084(8) 0.024(6) 0.034(6) 0.032(6)
O16 0.081(8) 0.080(8) 0.066(6) 0.013(6) 0.036(5) 0.009(6)
O17 0.072(8) 0.087(8) 0.049(6) 0.023(6) -0.003(6) -0.006(6)
O18 0.075(8) 0.090(8) 0.051(6) 0.022(6) 0.015(5) -0.005(6)
O19 0.091(9) 0.052(6) 0.110(10) -0.029(6) -0.023(8) 0.010(6)
O20 0.089(8) 0.049(6) 0.087(9) -0.022(6) -0.011(8) -0.018(6)
O21 0.093(8) 0.047(6) 0.109(9) -0.013(6) 0.051(6) 0.000(6)
O22 0.063(6) 0.048(6) 0.080(8) -0.014(5) 0.015(6) 0.003(5)
O23 0.074(8) 0.099(9) 0.065(8) 0.029(6) -0.011(6) -0.028(6)
O24 0.075(8) 0.080(8) 0.048(6) 0.019(5) -0.017(5) -0.014(6)
C13 0.067(9) 0.060(9) 0.053(9) 0.010(8) 0.022(8) -0.015(8)
C14 0.101(13) 0.114(13) 0.049(10) -0.019(10) -0.020(10) -0.041(11)
C15 0.047(9) 0.058(9) 0.061(10) -0.013(8) -0.004(8) 0.003(8)
C16 0.075(10) 0.089(13) 0.067(10) -0.013(10) 0.032(9) 0.000(10)
C17 0.066(9) 0.046(8) 0.043(8) 0.000(8) -0.008(8) -0.023(8)
C18 0.114(13) 0.058(10) 0.046(9) 0.013(8) 0.018(9) -0.029(9)
C19 0.089(10) 0.042(8) 0.032(8) -0.001(6) 0.006(8) -0.006(9)
C20 0.114(13) 0.037(9) 0.068(11) -0.017(8) -0.003(11) -0.013(10)
C21 0.070(10) 0.048(9) 0.047(9) -0.003(8) 0.006(8) 0.015(8)
C22 0.114(13) 0.047(9) 0.051(9) 0.001(8) 0.004(9) 0.025(9)
C23 0.085(11) 0.055(9) 0.037(8) -0.008(8) -0.011(8) 0.018(9)
C24 0.101(13) 0.072(11) 0.038(9) 0.009(9) -0.013(9) 0.018(10)

loop_
_atom_site_label
_atom_site_type_symbol
_atom_site_thermal_displace_type
_atom_site_fract_x
_atom_site_fract_y
_atom_site_fract_z
_atom_site_occupancy
_atom_site_U_iso_or_equiv
Pd1 Pd Uani 0.70960(10) 0.28751(4) 0.99919(7) 1.000 0.0466(3)
Pd2 Pd Uani 0.86060(10) 0.19073(4) 1.05027(6) 1.000 0.0407(3)
Pd3 Pd Uani 0.73770(10) 0.25737(4) 1.17459(6) 1.000 0.0417(3)
O1 O Uani 0.6130(10) 0.2406(4) 0.9251(6) 1.000 0.076(4)
O2 O Uani 0.7140(10) 0.1722(4) 0.9633(6) 1.000 0.066(4)
O3 O Uani 0.8940(10) 0.2861(4) 0.9474(7) 1.000 0.070(4)
O4 O Uani 1.0000(10) 0.2163(4) 0.9783(6) 1.000 0.27(2)
O5 O Uani 0.5060(10) 0.2993(5) 1.0307(6) 1.000 0.074(4)
O6 O Uani 0.5280(10) 0.2832(4) 1.15420 1.000 0.064(3)
O7 O Uani 0.7970(10) 0.3440(4) 1.0552(6) 1.000 0.074(4)
O8 O Uani 0.8290(10) 0.3214(4) 1.1759(6) 1.000 0.072(4)
O9 O Uani 0.74700 0.1495(4) 1.1158(6) 1.000 0.063(3)
O10 O Uani 0.6400(10) 0.1963(4) 1.1948(6) 1.000 0.061(4)
O11 O Uani 1.0350(10) 0.1971(4) 1.1296(6) 1.000 0.064(4)
O12 O Uani 0.9370(10) 0.2352(4) 1.2231(6) 1.000 0.061(4)
C1 C Uani 0.633(2) 0.1966(5) 0.9191(8) 1.000 0.055(5)
C2 C Uani 0.538(2) 0.1719(6) 0.8507(9) 1.000 0.078(6)
C3 C Uani 0.997(2) 0.2555(6) 0.9437(8) 1.000 0.053(5)
C4 C Uani 1.124(2) 0.2649(7) 0.8920(10) 1.000 0.084(7)
C5 C Uani 0.455(2) 0.2989(5) 1.0929(9) 1.000 0.053(5)
C6 C Uani 0.288(2) 0.3134(6) 1.1010(10) 1.000 0.072(7)
C7 C Uani 0.845(2) 0.3504(5) 1.1239(8) 1.000 0.048(5)
C8 C Uani 0.922(2) 0.3971(6) 1.1450(10) 1.000 0.070(6)
C9 C Uani 0.656(2) 0.1580(5) 1.1648(8) 1.000 0.051(5)
C10 C Uiso 0.567(2) 0.1158(6) 1.1960(10) 1.000 0.0500
C11 C Uani 1.046(2) 0.2152(5) 1.1933(8) 1.000 0.044(5)
C12 C Uani 1.198(2) 0.2103(7) 1.2440(10) 1.000 0.069(6)
Pd4 Pd Uani 0.77730(10) 0.04148(4) 0.68654(7) 1.000 0.0490(3)
Pd5 Pd Uani 0.81970(10) -0.05894(4) 0.76531(7) 1.000 0.0472(3)
Pd6 Pd Uani 1.10560(10) 0.00160(4) 0.73054(6) 1.000 0.0445(3)
O13 O Uani 0.6400(10) -0.0002(4) 0.6174(7) 1.000 0.074(4)
O14 O Uani 0.6590(10) -0.0686(4) 0.6799(7) 1.000 0.074(5)
O15 O Uani 0.6380(10) 0.0411(4) 0.7681(7) 1.000 0.078(3)
O16 O Uani 0.6800(10) -0.0275(4) 0.8298(6) 1.000 0.074(4)
O17 O Uani 0.8840(10) 0.0541(4) 0.5936(6) 1.000 0.070(4)
O18 O Uani 1.1130(10) 0.0258(4) 0.6239(6) 1.000 0.072(4)
O19 O Uani 0.8830(10) 0.0948(4) 0.7442(8) 1.000 0.086(5)
O20 O Uani 1.1140(10) 0.0666(4) 0.7734(7) 1.000 0.076(4)
O21 O Uani 0.9410(10) -0.1033(4) 0.7105(7) 1.000 0.081(4)
O22 O Uani 1.1410(10) -0.0623(4) 0.6877(7) 1.000 0.063(4)
O23 O Uani 0.96100 -0.0640(4) 0.8604(7) 1.000 0.080(5)
O24 O Uani 1.1550(10) -0.0198(4) 0.8378(6) 1.000 0.069(4)
C13 C Uani 0.603(2) -0.0428(6) 0.6287(9) 1.000 0.059(5)
C14 C Uani 0.478(2) -0.0633(8) 0.5700(10) 1.000 0.090(7)
C15 C Uani 0.619(2) 0.0132(6) 0.8198(9) 1.000 0.056(5)
C16 C Uani 0.508(2) 0.0277(7) 0.8750(10) 1.000 0.076(6)
C17 C Uani 1.013(2) 0.0471(5) 0.5802(8) 1.000 0.052(5)
C18 C Uani 1.059(2) 0.0627(6) 0.5033(9) 1.000 0.072(6)
C19 C Uani 1.015(2) 0.0979(5) 0.7740(8) 1.000 0.054(5)
C20 C Uani 1.066(2) 0.1437(6) 0.8150(10) 1.000 0.074(6)
C21 C Uani 1.065(2) -0.0991(5) 0.6850(9) 1.000 0.055(5)
C22 C Uani 1.122(2) -0.1422(6) 0.6453(9) 1.000 0.071(6)
C23 C Uani 1.080(2) -0.0433(6) 0.8813(8) 1.000 0.060(5)
C24 C Uani 1.153(2) -0.0519(6) 0.9631(9) 1.000 0.071(6)
Cl1 Cl Uiso 0.3594(7) 0.1790(2) 0.0355(4) 1.000 0.0500
Cl21 Cl Uiso 0.2360(10) 0.0812(4) -0.0277(7) 0.500 0.0500
Cl22 Cl Uiso 0.3120(10) 0.0872(4) -0.0086(6) 0.500 0.0500
C25 C Uiso 0.233(2) 0.1300(7) 0.0410(10) 1.000 0.0500

loop_
_atom_type_symbol
_atom_type_description
_atom_type_scat_dispersion_real
_atom_type_scat_dispersion_imag
_atom_type_scat_source
C C 0.0033 0.0016 ' International Tables Vol C Tables 4.2.6.8 and 6.1.1.4'
Cl Cl 0.1484 0.1585 ' International Tables Vol C Tables 4.2.6.8 and 6.1.1.4'
O O 0.0106 0.0060 ' International Tables Vol C Tables 4.2.6.8 and 6.1.1.4'
Pd Pd -0.9988 1.0072 ' International Tables Vol C Tables 4.2.6.8 and 6.1.1.4'

loop_
_geom_angle_atom_site_label_1
_geom_angle_atom_site_label_2
_geom_angle_atom_site_label_3
_geom_angle
_geom_angle_publ_flag
O1 Pd1 O3 90.6(4) yes
O1 Pd1 O5 86.8(4) yes
O1 Pd1 O7 167.9(4) yes
O3 Pd1 O5 165.8(5) yes
O3 Pd1 O7 86.7(4) yes
O5 Pd1 O7 93.0(5) yes
O2 Pd2 O4 90.4(4) yes
O2 Pd2 O9 87.8(4) yes
O2 Pd2 O11 167.1(4) yes
O4 Pd2 O9 165.0(4) yes
O4 Pd2 O11 85.8(4) yes
O9 Pd2 O11 92.7(4) yes
O6 Pd3 O8 92.3(4) yes
O6 Pd3 O10 86.4(4) yes
O6 Pd3 O12 165.0(3) yes
O8 Pd3 O10 168.5(4) yes
O8 Pd3 O12 86.4(4) yes
O10 Pd3 O12 91.9(4) yes
O13 Pd4 O17 85.0(4) yes
O13 Pd4 O19 166.7(4) yes
O15 Pd4 O17 166.0(4) yes
O15 Pd4 O19 86.0(5) yes
O17 Pd4 O19 92.7(5) yes
O13 Pd4 O15 93.1(4) yes
O14 Pd5 O21 85.8(4) yes
O14 Pd5 O23 166.1(4) yes
O14 Pd5 O16 93.0(4) yes
O16 Pd5 O23 86.0(4) yes
O21 Pd5 O23 92.0(4) yes
O16 Pd5 O21 167.1(5) yes
O18 Pd6 O20 92.1(5) yes
O18 Pd6 O24 165.4(4) yes
O20 Pd6 O22 168.8(4) yes
O18 Pd6 O22 86.4(5) yes
O22 Pd6 O24 93.1(5) yes
O20 Pd6 O24 85.6(5) yes
Cl22 Cl21 C25 66.1(13) yes
Cl21 Cl22 C25 89.9(13) yes
Pd1 O1 C1 130.8(10) yes
Pd2 O2 C1 130.4(10) yes
Pd1 O3 C3 132.8(11) yes
Pd2 O4 C3 129.8(10) yes
Pd1 O5 C5 132.2(11) yes
Pd3 O6 C5 132.0(9) yes
Pd1 O7 C7 132.3(10) yes
Pd3 O8 C7 131.7(10) yes
Pd2 O9 C9 132.7(10) yes
Pd3 O10 C9 129.1(10) yes
Pd2 O11 C11 132.2(10) yes
Pd3 O12 C11 129.7(10) yes
Pd4 O13 C13 127.5(11) yes
Pd5 O14 C13 133.3(11) yes
Pd4 O15 C15 132.6(11) yes
Pd5 O16 C15 127.5(10) yes
Pd4 O17 C17 131.1(10) yes
Pd6 O18 C17 130.6(10) yes
Pd4 O19 C19 130.4(10) yes
Pd6 O20 C19 131.1(10) yes
Pd5 O21 C21 131.6(10) yes
Pd6 O22 C21 132.4(10) yes
Pd5 O23 C23 132.1(10) yes
Pd6 O24 C23 131.1(10) yes
O1 C1 C2 115.6(13) yes
O2 C1 C2 118.8(13) yes
O1 C1 O2 125.5(14) yes
O3 C3 O4 124.2(15) yes
O4 C3 C4 116.9(15) yes
O3 C3 C4 118.8(15) yes
O6 C5 C6 115.4(13) yes
O5 C5 O6 123.8(15) yes
O5 C5 C6 120.5(14) yes
O7 C7 O8 124.0(14) yes
O8 C7 C8 118.0(13) yes
O7 C7 C8 117.9(13) yes
O9 C9 O10 125.0(14) yes
O9 C9 C10 118.0(13) yes
O10 C9 C10 116.7(14) yes
O11 C11 C12 118.9(14) yes
O12 C11 C12 117.0(13) yes
O11 C11 O12 123.9(15) yes
O14 C13 C14 118.9(15) yes
O13 C13 O14 125.8(15) yes
O13 C13 C14 115.3(15) yes
O16 C15 C16 116.8(14) yes
O15 C15 C16 116.3(15) yes
O15 C15 O16 126.8(15) yes
O17 C17 C18 117.4(14) yes
O17 C17 O18 125.7(14) yes
O18 C17 C18 116.9(15) yes
O19 C19 C20 119.2(14) yes
O19 C19 O20 125.7(14) yes
O20 C19 C20 115.2(15) yes
O21 C21 C22 115.8(14) yes
O22 C21 C22 119.6(15) yes
O21 C21 O22 124.6(14) yes
O24 C23 C24 116.9(15) yes
O23 C23 O24 123.8(14) yes
O23 C23 C24 118.8(14) yes
Cl1 C25 Cl21 120.2(10) yes
Cl1 C25 Cl22 103.9(10) yes
Cl21 C25 Cl22 24.0(5) yes

loop_
_geom_bond_atom_site_label_1
_geom_bond_atom_site_label_2
_geom_bond_distance
_geom_bond_publ_flag
Pd1 O1 1.993(11) yes
Pd1 O3 1.929(10) yes
Pd1 O5 1.951(9) yes
Pd1 O7 1.991(11) yes
Pd2 O2 1.984(10) yes
Pd2 O4 1.971(10) yes
Pd2 O9 1.967(9) yes
Pd2 O11 1.993(10) yes
Pd3 O6 1.992(9) yes
Pd3 O8 1.976(11) yes
Pd3 O10 1.970(11) yes
Pd3 O12 1.988(9) yes
Pd4 O13 2.017(11) yes
Pd4 O15 1.962(11) yes
Pd4 O17 1.981(10) yes
Pd4 O19 1.998(12) yes
Pd5 O16 1.954(10) yes
Pd5 O21 1.950(11) yes
Pd5 O14 1.991(11) yes
Pd5 O23 2.000(10) yes
Pd6 O18 1.996(11) yes
Pd6 O20 1.979(11) yes
Pd6 O24 1.987(11) yes
Pd6 O22 1.986(11) yes
Cl1 C25 1.78(2) yes
Cl21 C25 1.83(2) yes
Cl21 Cl22 0.743(14) yes
Cl22 C25 1.67(2) yes
O1 C1 1.258(18) yes
O2 C1 1.221(18) yes
O3 C3 1.26(2) yes
O4 C3 1.26(2) yes
O5 C5 1.214(19) yes
O6 C5 1.284(17) yes
O7 C7 1.255(18) yes
O8 C7 1.241(18) yes
O9 C9 1.247(18) yes
O10 C9 1.214(18) yes
O11 C11 1.224(18) yes
O12 C11 1.265(19) yes
O13 C13 1.26(2) yes
O14 C13 1.23(2) yes
O15 C15 1.22(2) yes
O16 C15 1.27(2) yes
O17 C17 1.20(2) yes
O18 C17 1.269(19) yes
O19 C19 1.24(2) yes
O20 C19 1.242(19) yes
O21 C21 1.22(2) yes
O22 C21 1.234(19) yes
O23 C23 1.229(18) yes
O24 C23 1.242(19) yes
C1 C2 1.57(2) no
C3 C4 1.52(2) no
C5 C6 1.55(2) no
C7 C8 1.51(2) no
C9 C10 1.55(2) no
C11 C12 1.55(2) no
C13 C14 1.55(2) no
C15 C16 1.49(2) no
C17 C18 1.51(2) no
C19 C20 1.53(2) no
C21 C22 1.51(2) no
C23 C24 1.54(2) no

loop_
_geom_torsion_atom_site_label_1
_geom_torsion_atom_site_label_2
_geom_torsion_atom_site_label_3
_geom_torsion_atom_site_label_4
_geom_torsion
_geom_torsion_publ_flag
O3 Pd1 O1 C1 75.0(13) no
O5 Pd1 O1 C1 -119.0(13) no
O1 Pd1 O3 C3 -72.2(14) no
O7 Pd1 O3 C3 119.6(14) no
O1 Pd1 O5 C5 127.1(16) no
O7 Pd1 O5 C5 -65.0(16) no
O3 Pd1 O7 C7 -111.0(14) no
O5 Pd1 O7 C7 83.3(14) no
O4 Pd2 O2 C1 -70.6(13) no
O9 Pd2 O2 C1 124.3(13) no
O2 Pd2 O4 C3 80.4(13) no
O11 Pd2 O4 C3 -112.0(13) no
O2 Pd2 O9 C9 -105.0(12) no
O11 Pd2 O9 C9 88.0(12) no
O4 Pd2 O11 C11 129.9(14) no
O9 Pd2 O11 C11 -65.0(14) no
O8 Pd3 O6 C5 77.8(13) no
O10 Pd3 O6 C5 -113.6(13) no
O6 Pd3 O8 C7 -71.5(13) no
O12 Pd3 O8 C7 123.5(14) no
O6 Pd3 O10 C9 123.4(13) no
O12 Pd3 O10 C9 -71.5(13) no
O8 Pd3 O12 C11 -99.7(13) no
O10 Pd3 O12 C11 91.7(13) no
O17 Pd4 O19 C19 -75.4(15) no
O15 Pd4 O19 C19 118.6(15) no
O15 Pd4 O13 C13 -64.8(13) no
O17 Pd4 O13 C13 129.1(13) no
O13 Pd4 O15 C15 83.9(15) no
O19 Pd4 O15 C15 -109.4(15) no
O13 Pd4 O17 C17 -120.0(14) no
O19 Pd4 O17 C17 73.1(14) no
O16 Pd5 O14 C13 80.7(15) no
O21 Pd5 O14 C13 -112.2(15) no
O14 Pd5 O16 C15 -69.4(13) no
O23 Pd5 O16 C15 124.5(13) no
O14 Pd5 O21 C21 121.4(15) no
O23 Pd5 O21 C21 -72.4(15) no
O16 Pd5 O23 C23 -107.6(14) no
O21 Pd5 O23 C23 85.1(14) no
O22 Pd6 O24 C23 -76.3(14) no
O20 Pd6 O18 C17 -72.3(13) no
O22 Pd6 O18 C17 118.8(13) no
O18 Pd6 O20 C19 76.2(14) no
O24 Pd6 O20 C19 -118.3(14) no
O18 Pd6 O22 C21 -118.7(15) no
O24 Pd6 O22 C21 75.9(15) no
O20 Pd6 O24 C23 114.8(14) no
Cl22 Cl21 C25 Cl1 51.4(16) no
Cl21 Cl22 C25 Cl1 -135.9(14) no
Pd1 O1 C1 O2 5(2) no
Pd1 O1 C1 C2 -178.1(10) no
Pd2 O2 C1 O1 -9(2) no
Pd2 O2 C1 C2 174.7(10) no
Pd1 O3 C3 C4 175.8(11) no
Pd1 O3 C3 O4 -2(2) no
Pd2 O4 C3 O3 -3(2) no
Pd2 O4 C3 C4 179.3(10) no
Pd1 O5 C5 O6 -10(2) no
Pd1 O5 C5 C6 175.6(11) no
Pd3 O6 C5 O5 2(2) no
Pd3 O6 C5 C6 176.7(10) no
Pd1 O7 C7 O8 -10(2) no
Pd1 O7 C7 C8 172.8(10) no
Pd3 O8 C7 C8 -179.8(10) no
Pd3 O8 C7 O7 3(2) no
Pd2 O9 C9 O10 -16(2) no
Pd2 O9 C9 C10 170.0(9) no
Pd3 O10 C9 C10 177.6(10) no
Pd3 O10 C9 O9 4(2) no
Pd2 O11 C11 O12 0(2) no
Pd2 O11 C11 C12 174.9(11) no
Pd3 O12 C11 C12 169.4(11) no
Pd3 O12 C11 O11 -16(2) no
Pd4 O13 C13 C14 172.1(10) no
Pd4 O13 C13 O14 -10(2) no
Pd5 O14 C13 C14 179.1(11) no
Pd5 O14 C13 O13 1(3) no
Pd4 O15 C15 C16 175.2(11) no
Pd4 O15 C15 O16 -7(3) no
Pd5 O16 C15 O15 -1(2) no
Pd5 O16 C15 C16 176.1(11) no
Pd4 O17 C17 O18 5(2) no
Pd4 O17 C17 C18 -177.9(10) no
Pd6 O18 C17 O17 -6(2) no
Pd6 O18 C17 C18 177.2(10) no
Pd4 O19 C19 C20 179.9(11) no
Pd4 O19 C19 O20 1(2) no
Pd6 O20 C19 O19 -2(2) no
Pd6 O20 C19 C20 178.7(10) no
Pd5 O21 C21 O22 -2(3) no
Pd5 O21 C21 C22 -179.9(10) no
Pd6 O22 C21 C22 177.9(11) no
Pd6 O22 C21 O21 0(3) no
Pd5 O23 C23 O24 -15(2) no
Pd5 O23 C23 C24 173.4(10) no
Pd6 O24 C23 C24 -177.8(10) no
Pd6 O24 C23 O23 11(3) no
